data_2206591
loop_
_publ_author_name
'Hu, Yang-Gen'
'Xu, Sheng-Zhen'
'Yuan, Ju-Zhen'
'Ding, Ming-Wu'
'He, Hong-Wu'

_publ_section_title 2-Diisopropylamino-3-phenylbenzo[4,5]furo[3,2-<i>d</i>]pyrimidin-4(3<i>H</i>)-one
_journal_coeditor_code WW6387
_journal_issue 8
_journal_name_full 'Acta Crystallographica Section E'
_journal_page_first o2649
_journal_page_last o2651
_journal_paper_doi 10.1107/S1600536805022919
_journal_volume 61
_journal_year 2005
_chemical_formula_iupac 'C22 H23 N3 O2'
_chemical_formula_moiety 'C22 H23 N3 O2'
_chemical_formula_sum 'C22 H23 N3 O2'
_chemical_formula_weight 361.43
_chemical_melting_point 414
_chemical_name_systematic
;
2-Diisopropylamino-3-phenylbenzo[4,5]furo[3,2-d]pyrimidin-4(3H)-one
;
_space_group_IT_number 14
_symmetry_cell_setting monoclinic
_symmetry_space_group_name_Hall '-P 2ybc'
_symmetry_space_group_name_H-M 'P 1 21/c 1'
_atom_sites_solution_hydrogens geom
_atom_sites_solution_primary direct
_atom_sites_solution_secondary difmap
_audit_creation_method SHELXL-97
_cell_angle_alpha 90.00
_cell_angle_beta 91.825(2)
_cell_angle_gamma 90.00
_cell_formula_units_Z 4
_cell_length_a 9.5089(10)
_cell_length_b 7.7663(8)
_cell_length_c 26.204(3)
_cell_measurement_reflns_used 2063
_cell_measurement_temperature 292(2)
_cell_measurement_theta_max 21.90
_cell_measurement_theta_min 2.69
_cell_volume 1934.2(4)
_computing_cell_refinement 'SAINT (Bruker, 2001)'
_computing_data_collection 'SMART (Bruker, 2001)'
_computing_data_reduction SAINT
_computing_molecular_graphics 'SHELXTL (Sheldrick, 2001)'
_computing_publication_material SHELXTL
_computing_structure_refinement 'SHELXL97 (Sheldrick, 1997)'
_computing_structure_solution 'SHELXS97 (Sheldrick, 1997)'
_diffrn_ambient_temperature 292(2)
_diffrn_measured_fraction_theta_full 0.988
_diffrn_measured_fraction_theta_max 0.988
_diffrn_measurement_device_type 'Bruker SMART CCD area-detector'
_diffrn_measurement_method '\f and \w'
_diffrn_radiation_monochromator graphite
_diffrn_radiation_source 'fine-focus sealed tube'
_diffrn_radiation_type MoK\a
_diffrn_radiation_wavelength 0.71073
_diffrn_reflns_av_R_equivalents 0.0340
_diffrn_reflns_av_sigmaI/netI 0.0419
_diffrn_reflns_limit_h_max 10
_diffrn_reflns_limit_h_min -11
_diffrn_reflns_limit_k_max 9
_diffrn_reflns_limit_k_min -9
_diffrn_reflns_limit_l_max 32
_diffrn_reflns_limit_l_min -30
_diffrn_reflns_number 10238
_diffrn_reflns_theta_full 26.00
_diffrn_reflns_theta_max 26.00
_diffrn_reflns_theta_min 2.14
_diffrn_standards_decay_% 0
_diffrn_standards_interval_count 0
_diffrn_standards_interval_time 0
_diffrn_standards_number 0
_exptl_absorpt_coefficient_mu 0.081
_exptl_absorpt_correction_type none
_exptl_crystal_colour colorless
_exptl_crystal_density_diffrn 1.241
_exptl_crystal_density_method 'not measured'
_exptl_crystal_description block
_exptl_crystal_F_000 768
_exptl_crystal_size_max 0.34
_exptl_crystal_size_mid 0.20
_exptl_crystal_size_min 0.20
_refine_diff_density_max 0.186
_refine_diff_density_min -0.139
_refine_ls_extinction_method none
_refine_ls_goodness_of_fit_ref 1.090
_refine_ls_hydrogen_treatment constr
_refine_ls_matrix_type full
_refine_ls_number_parameters 248
_refine_ls_number_reflns 3760
_refine_ls_number_restraints 0
_refine_ls_restrained_S_all 1.090
_refine_ls_R_factor_all 0.0832
_refine_ls_R_factor_gt 0.0588
_refine_ls_shift/su_max 0.001
_refine_ls_shift/su_mean 0.000
_refine_ls_structure_factor_coef Fsqd
_refine_ls_weighting_details 'calc w = 1/[\s^2^(Fo^2^)+(0.0518P)^2^+0.3195P] where P = (Fo^2^+2Fc^2^)/3'
_refine_ls_weighting_scheme calc
_refine_ls_wR_factor_gt 0.1265
_refine_ls_wR_factor_ref 0.1390
_reflns_number_gt 2727
_reflns_number_total 3760
_reflns_threshold_expression I>2\s(I)
_cod_data_source_file ww6387.cif
_cod_data_source_block I
_cod_original_sg_symbol_H-M 'P 21/c'
_cod_database_code 2206591
_cod_database_fobs_code 2206591

loop_
_symmetry_equiv_pos_as_xyz
'x, y, z'
'-x, y+1/2, -z+1/2'
'-x, -y, -z'
'x, -y-1/2, z-1/2'

loop_
_atom_site_label
_atom_site_fract_x
_atom_site_fract_y
_atom_site_fract_z
_atom_site_U_iso_or_equiv
_atom_site_adp_type
_atom_site_calc_flag
_atom_site_refinement_flags
_atom_site_occupancy
_atom_site_type_symbol
C1 0.3983(2) 0.2035(3) 0.48642(8) 0.0481(5) Uani d . 1 C
C2 0.3058(3) 0.2502(3) 0.52366(9) 0.0627(7) Uani d . 1 C
H2 0.2103 0.2245 0.5209 0.075 Uiso calc R 1 H
C3 0.3634(3) 0.3366(3) 0.56491(10) 0.0707(8) Uani d . 1 C
H3 0.3047 0.3716 0.5907 0.085 Uiso calc R 1 H
C4 0.5058(3) 0.3735(3) 0.56963(9) 0.0697(8) Uani d . 1 C
H4 0.5404 0.4310 0.5985 0.084 Uiso calc R 1 H
C5 0.5972(3) 0.3263(3) 0.53208(9) 0.0579(6) Uani d . 1 C
H5 0.6928 0.3511 0.5352 0.069 Uiso calc R 1 H
C6 0.5410(2) 0.2405(3) 0.48961(8) 0.0452(5) Uani d . 1 C
C7 0.5959(2) 0.1720(3) 0.44278(8) 0.0413(5) Uani d . 1 C
C8 0.4856(2) 0.0992(3) 0.41693(8) 0.0412(5) Uani d . 1 C
C9 0.4970(2) 0.0165(3) 0.36930(8) 0.0403(5) Uani d . 1 C
C10 0.7491(2) 0.0983(3) 0.38268(8) 0.0415(5) Uani d . 1 C
C11 0.65685(19) -0.0235(3) 0.30019(8) 0.0417(5) Uani d . 1 C
C12 0.6664(2) 0.1018(3) 0.26320(9) 0.0518(6) Uani d . 1 C
H12 0.6637 0.2177 0.2721 0.062 Uiso calc R 1 H
C13 0.6801(2) 0.0535(4) 0.21267(9) 0.0638(7) Uani d . 1 C
H13 0.6873 0.1370 0.1875 0.077 Uiso calc R 1 H
C14 0.6829(2) -0.1183(4) 0.19993(10) 0.0678(7) Uani d . 1 C
H14 0.6929 -0.1507 0.1661 0.081 Uiso calc R 1 H
C15 0.6710(2) -0.2422(4) 0.23692(10) 0.0612(7) Uani d . 1 C
H15 0.6723 -0.3581 0.2280 0.073 Uiso calc R 1 H
C16 0.6571(2) -0.1952(3) 0.28707(9) 0.0504(6) Uani d . 1 C
H16 0.6479 -0.2791 0.3121 0.060 Uiso calc R 1 H
C17 0.9733(2) 0.2457(3) 0.36699(11) 0.0664(7) Uani d . 1 C
H17 1.0583 0.2182 0.3484 0.080 Uiso calc R 1 H
C18 0.9467(2) -0.0757(3) 0.35365(9) 0.0531(6) Uani d . 1 C
H18 0.8703 -0.1605 0.3525 0.064 Uiso calc R 1 H
C19 1.0173(3) -0.0861(3) 0.30263(11) 0.0729(8) Uani d . 1 C
H19A 0.9526 -0.0486 0.2760 0.109 Uiso calc R 1 H
H19B 1.0449 -0.2028 0.2963 0.109 Uiso calc R 1 H
H19C 1.0989 -0.0133 0.3033 0.109 Uiso calc R 1 H
C20 1.0463(3) -0.1286(3) 0.39779(12) 0.0780(8) Uani d . 1 C
H20A 1.1292 -0.0582 0.3976 0.117 Uiso calc R 1 H
H20B 1.0721 -0.2473 0.3939 0.117 Uiso calc R 1 H
H20C 1.0001 -0.1136 0.4295 0.117 Uiso calc R 1 H
C21 1.0234(3) 0.2959(4) 0.42076(13) 0.0941(10) Uani d . 1 C
H21A 0.9481 0.3511 0.4380 0.141 Uiso calc R 1 H
H21B 1.1015 0.3738 0.4189 0.141 Uiso calc R 1 H
H21C 1.0522 0.1946 0.4393 0.141 Uiso calc R 1 H
C22 0.9055(3) 0.3971(4) 0.33945(13) 0.0889(10) Uani d . 1 C
H22A 0.8873 0.3676 0.3043 0.133 Uiso calc R 1 H
H22B 0.9676 0.4944 0.3415 0.133 Uiso calc R 1 H
H22C 0.8185 0.4253 0.3551 0.133 Uiso calc R 1 H
N1 0.73136(17) 0.1708(2) 0.42658(7) 0.0450(4) Uani d . 1 N
N2 0.63829(16) 0.0274(2) 0.35292(6) 0.0399(4) Uani d . 1 N
N3 0.88038(17) 0.0938(2) 0.36147(7) 0.0485(5) Uani d . 1 N
O1 0.36091(14) 0.11592(19) 0.44219(6) 0.0501(4) Uani d . 1 O
O2 0.40413(14) -0.0512(2) 0.34319(5) 0.0514(4) Uani d . 1 O

loop_
_atom_site_aniso_label
_atom_site_aniso_U_11
_atom_site_aniso_U_22
_atom_site_aniso_U_33
_atom_site_aniso_U_12
_atom_site_aniso_U_13
_atom_site_aniso_U_23
C1 0.0534(13) 0.0502(13) 0.0412(13) 0.0105(10) 0.0081(10) 0.0091(10)
C2 0.0643(16) 0.0711(17) 0.0539(16) 0.0165(13) 0.0212(13) 0.0105(13)
C3 0.093(2) 0.0697(18) 0.0510(16) 0.0272(15) 0.0236(15) 0.0068(13)
C4 0.108(2) 0.0596(16) 0.0413(15) 0.0160(15) 0.0033(15) -0.0014(12)
C5 0.0735(16) 0.0543(14) 0.0455(14) 0.0086(12) -0.0021(12) 0.0002(11)
C6 0.0539(13) 0.0411(12) 0.0409(13) 0.0091(10) 0.0042(10) 0.0049(9)
C7 0.0397(11) 0.0432(12) 0.0412(12) 0.0054(9) 0.0040(9) 0.0042(9)
C8 0.0330(11) 0.0507(12) 0.0402(12) 0.0036(9) 0.0064(9) 0.0047(10)
C9 0.0335(11) 0.0454(12) 0.0421(12) -0.0003(9) 0.0013(9) 0.0066(10)
C10 0.0349(11) 0.0420(12) 0.0478(13) -0.0005(9) 0.0019(9) -0.0002(10)
C11 0.0312(10) 0.0540(13) 0.0402(12) -0.0003(9) 0.0050(9) -0.0010(10)
C12 0.0451(13) 0.0583(14) 0.0522(15) -0.0001(10) 0.0071(10) 0.0011(11)
C13 0.0542(15) 0.092(2) 0.0450(15) 0.0037(13) 0.0072(11) 0.0105(14)
C14 0.0502(15) 0.105(2) 0.0479(16) 0.0066(14) 0.0031(11) -0.0164(15)
C15 0.0494(14) 0.0722(18) 0.0619(17) 0.0059(12) -0.0012(12) -0.0184(14)
C16 0.0458(13) 0.0525(14) 0.0527(14) 0.0005(10) 0.0000(10) -0.0045(11)
C17 0.0445(13) 0.0590(16) 0.097(2) -0.0145(11) 0.0254(13) -0.0190(15)
C18 0.0329(11) 0.0491(14) 0.0775(17) -0.0022(9) 0.0055(11) -0.0060(11)
C19 0.0560(16) 0.0739(18) 0.090(2) 0.0050(13) 0.0245(14) -0.0195(15)
C20 0.0534(16) 0.0733(19) 0.106(2) 0.0006(13) -0.0135(15) 0.0058(16)
C21 0.0652(18) 0.088(2) 0.128(3) -0.0237(15) -0.0114(18) -0.033(2)
C22 0.108(2) 0.0575(18) 0.103(2) -0.0250(16) 0.027(2) -0.0014(16)
N1 0.0374(10) 0.0500(11) 0.0477(11) -0.0011(8) 0.0029(8) -0.0047(8)
N2 0.0334(9) 0.0482(10) 0.0385(10) -0.0023(7) 0.0052(7) -0.0014(8)
N3 0.0323(9) 0.0489(11) 0.0648(13) -0.0054(8) 0.0104(8) -0.0081(9)
O1 0.0376(8) 0.0643(10) 0.0489(9) 0.0045(7) 0.0099(7) 0.0026(8)
O2 0.0366(8) 0.0695(10) 0.0479(9) -0.0082(7) -0.0026(7) 0.0000(7)

loop_
_atom_type_symbol
_atom_type_description
_atom_type_scat_dispersion_real
_atom_type_scat_dispersion_imag
_atom_type_scat_source
C C 0.0033 0.0016 'International Tables Vol C Tables 4.2.6.8 and 6.1.1.4'
H H 0.0000 0.0000 'International Tables Vol C Tables 4.2.6.8 and 6.1.1.4'
N N 0.0061 0.0033 'International Tables Vol C Tables 4.2.6.8 and 6.1.1.4'
O O 0.0106 0.0060 'International Tables Vol C Tables 4.2.6.8 and 6.1.1.4'

loop_
_geom_angle_atom_site_label_1
_geom_angle_atom_site_label_2
_geom_angle_atom_site_label_3
_geom_angle
_geom_angle_publ_flag
O1 C1 C2 124.6(2) yes
O1 C1 C6 112.23(18) yes
C2 C1 C6 123.1(2) ?
C3 C2 C1 115.9(2) ?
C3 C2 H2 122.0 ?
C1 C2 H2 122.0 ?
C2 C3 C4 122.4(2) yes
C2 C3 H3 118.8 ?
C4 C3 H3 118.8 ?
C5 C4 C3 121.1(3) yes
C5 C4 H4 119.5 ?
C3 C4 H4 119.5 ?
C4 C5 C6 117.6(2) ?
C4 C5 H5 121.2 ?
C6 C5 H5 121.2 ?
C1 C6 C5 119.9(2) yes
C1 C6 C7 104.51(19) ?
C5 C6 C7 135.6(2) ?
C8 C7 N1 124.31(19) yes
C8 C7 C6 106.44(18) ?
N1 C7 C6 129.21(19) ?
C7 C8 O1 112.56(18) yes
C7 C8 C9 123.56(18) ?
O1 C8 C9 123.89(18) ?
O2 C9 C8 128.19(19) yes
O2 C9 N2 121.96(19) ?
C8 C9 N2 109.80(17) ?
N1 C10 N3 120.82(18) yes
N1 C10 N2 123.15(18) yes
N3 C10 N2 115.97(18) ?
C16 C11 C12 120.5(2) yes
C16 C11 N2 120.14(19) ?
C12 C11 N2 119.27(19) yes
C11 C12 C13 119.4(2) ?
C11 C12 H12 120.3 ?
C13 C12 H12 120.3 ?
C14 C13 C12 119.8(2) ?
C14 C13 H13 120.1 ?
C12 C13 H13 120.1 ?
C15 C14 C13 120.4(2) ?
C15 C14 H14 119.8 ?
C13 C14 H14 119.8 ?
C14 C15 C16 120.1(2) yes
C14 C15 H15 120.0 ?
C16 C15 H15 120.0 ?
C15 C16 C11 119.8(2) ?
C15 C16 H16 120.1 ?
C11 C16 H16 120.1 ?
N3 C17 C22 109.2(2) ?
N3 C17 C21 117.6(2) yes
C22 C17 C21 111.0(2) yes
N3 C17 H17 106.1 ?
C22 C17 H17 106.1 ?
C21 C17 H17 106.1 ?
N3 C18 C19 111.85(19) yes
N3 C18 C20 113.1(2) ?
C19 C18 C20 111.8(2) ?
N3 C18 H18 106.5 ?
C19 C18 H18 106.5 ?
C20 C18 H18 106.5 ?
C18 C19 H19A 109.5 ?
C18 C19 H19B 109.5 ?
H19A C19 H19B 109.5 ?
C18 C19 H19C 109.5 ?
H19A C19 H19C 109.5 ?
H19B C19 H19C 109.5 ?
C18 C20 H20A 109.5 ?
C18 C20 H20B 109.5 ?
H20A C20 H20B 109.5 ?
C18 C20 H20C 109.5 ?
H20A C20 H20C 109.5 ?
H20B C20 H20C 109.5 ?
C17 C21 H21A 109.5 ?
C17 C21 H21B 109.5 ?
H21A C21 H21B 109.5 ?
C17 C21 H21C 109.5 ?
H21A C21 H21C 109.5 ?
H21B C21 H21C 109.5 ?
C17 C22 H22A 109.5 ?
C17 C22 H22B 109.5 ?
H22A C22 H22B 109.5 ?
C17 C22 H22C 109.5 ?
H22A C22 H22C 109.5 ?
H22B C22 H22C 109.5 ?
C10 N1 C7 115.35(17) yes
C10 N2 C9 123.65(17) yes
C10 N2 C11 121.55(16) ?
C9 N2 C11 114.46(16) yes
C10 N3 C18 118.25(16) ?
C10 N3 C17 118.99(17) yes
C18 N3 C17 117.93(17) ?
C1 O1 C8 104.25(16) ?

loop_
_geom_bond_atom_site_label_1
_geom_bond_atom_site_label_2
_geom_bond_distance
_geom_bond_publ_flag
C1 O1 1.381(3) yes
C1 C2 1.383(3) ?
C1 C6 1.387(3) yes
C2 C3 1.372(4) ?
C2 H2 0.9300 ?
C3 C4 1.386(4) yes
C3 H3 0.9300 ?
C4 C5 1.383(3) ?
C4 H4 0.9300 ?
C5 C6 1.389(3) ?
C5 H5 0.9300 ?
C6 C7 1.450(3) yes
C7 C8 1.354(3) ?
C7 N1 1.369(2) yes
C8 O1 1.382(2) yes
C8 C9 1.411(3) ?
C9 O2 1.219(2) yes
C9 N2 1.426(2) ?
C10 N1 1.297(3) yes
C10 N3 1.383(2) yes
C10 N2 1.404(2) ?
C11 C16 1.377(3) ?
C11 C12 1.379(3) yes
C11 N2 1.453(2) yes
C12 C13 1.386(3) ?
C12 H12 0.9300 ?
C13 C14 1.376(4) ?
C13 H13 0.9300 ?
C14 C15 1.373(4) ?
C14 H14 0.9300 ?
C15 C16 1.374(3) yes
C15 H15 0.9300 yes
C16 H16 0.9300 ?
C17 N3 1.479(3) ?
C17 C22 1.513(4) ?
C17 C21 1.524(4) yes
C17 H17 0.9800 ?
C18 N3 1.477(3) ?
C18 C19 1.517(3) ?
C18 C20 1.528(3) ?
C18 H18 0.9800 yes
C19 H19A 0.9600 ?
C19 H19B 0.9600 ?
C19 H19C 0.9600 ?
C20 H20A 0.9600 ?
C20 H20B 0.9600 ?
C20 H20C 0.9600 ?
C21 H21A 0.9600 ?
C21 H21B 0.9600 ?
C21 H21C 0.9600 ?
C22 H22A 0.9600 ?
C22 H22B 0.9600 ?
C22 H22C 0.9600 yes

loop_
_geom_hbond_atom_site_label_D
_geom_hbond_atom_site_label_H
_geom_hbond_atom_site_label_A
_geom_hbond_site_symmetry_A
_geom_hbond_distance_DH
_geom_hbond_distance_HA
_geom_hbond_distance_DA
_geom_hbond_angle_DHA
C15 H15 O2 2_645 0.93 2.48 3.253(3) 140

loop_
_geom_torsion_atom_site_label_1
_geom_torsion_atom_site_label_2
_geom_torsion_atom_site_label_3
_geom_torsion_atom_site_label_4
_geom_torsion
_geom_torsion_publ_flag
O1 C1 C2 C3 179.9(2) yes
C6 C1 C2 C3 -0.1(3) ?
C1 C2 C3 C4 -0.8(4) ?
C2 C3 C4 C5 0.9(4) ?
C3 C4 C5 C6 -0.1(4) yes
O1 C1 C6 C5 -179.13(18) ?
C2 C1 C6 C5 0.9(3) ?
O1 C1 C6 C7 1.0(2) ?
C2 C1 C6 C7 -179.0(2) yes
C4 C5 C6 C1 -0.8(3) ?
C4 C5 C6 C7 179.1(2) ?
C1 C6 C7 C8 -1.2(2) ?
C5 C6 C7 C8 178.9(2) ?
C1 C6 C7 N1 -178.8(2) ?
C5 C6 C7 N1 1.3(4) yes
N1 C7 C8 O1 178.84(17) yes
C6 C7 C8 O1 1.1(2) ?
N1 C7 C8 C9 -1.6(3) ?
C6 C7 C8 C9 -179.35(18) ?
C7 C8 C9 O2 -179.4(2) yes
O1 C8 C9 O2 0.1(3) yes
C7 C8 C9 N2 -1.8(3) ?
O1 C8 C9 N2 177.72(17) ?
C16 C11 C12 C13 -1.7(3) ?
N2 C11 C12 C13 -178.16(18) yes
C11 C12 C13 C14 0.5(3) ?
C12 C13 C14 C15 0.6(4) ?
C13 C14 C15 C16 -0.5(4) yes
C14 C15 C16 C11 -0.8(3) ?
C12 C11 C16 C15 1.8(3) ?
N2 C11 C16 C15 178.27(18) yes
N3 C10 N1 C7 177.99(18) yes
N2 C10 N1 C7 0.9(3) yes
C8 C7 N1 C10 2.2(3) ?
C6 C7 N1 C10 179.4(2) yes
N1 C10 N2 C9 -4.6(3) ?
N3 C10 N2 C9 178.11(17) yes
N1 C10 N2 C11 168.30(19) ?
N3 C10 N2 C11 -9.0(3) ?
O2 C9 N2 C10 -177.48(19) yes
C8 C9 N2 C10 4.7(3) ?
O2 C9 N2 C11 9.1(3) ?
C8 C9 N2 C11 -168.65(17) yes
C16 C11 N2 C10 109.8(2) ?
C12 C11 N2 C10 -73.8(2) ?
C16 C11 N2 C9 -76.7(2) ?
C12 C11 N2 C9 99.8(2) ?
N1 C10 N3 C18 116.4(2) yes
N2 C10 N3 C18 -66.3(2) ?
N1 C10 N3 C17 -38.6(3) yes
N2 C10 N3 C17 138.8(2) yes
C19 C18 N3 C10 138.2(2) ?
C20 C18 N3 C10 -94.5(2) yes
C19 C18 N3 C17 -66.6(3) ?
C20 C18 N3 C17 60.7(3) ?
C22 C17 N3 C10 -63.8(3) yes
C21 C17 N3 C10 63.7(3) ?
C22 C17 N3 C18 141.2(2) yes
C21 C17 N3 C18 -91.3(3) ?
C2 C1 O1 C8 179.6(2) ?
C6 C1 O1 C8 -0.4(2) yes
C7 C8 O1 C1 -0.5(2) ?
C9 C8 O1 C1 179.96(19) yes

loop_
_cod_related_entry_id
_cod_related_entry_database
_cod_related_entry_code
1 ChemSpider 21129036
